data_2210970
loop_
_publ_author_name
'Boufas, Sihem'
'Merazig, Hocine'
'Bendjeddou, Lamia'
'Beghidja, Adel'
'D\'en\'es, Georges'

_publ_section_title
;
 Naphthalene-1,5-diammonium dichloride
;
_journal_coeditor_code DN2077
_journal_issue 11
_journal_name_full 'Acta Crystallographica Section E'
_journal_page_first o5268
_journal_page_last o5270
_journal_paper_doi 10.1107/S1600536806043868
_journal_volume 62
_journal_year 2006
_chemical_formula_iupac 'C10 H12 N2 2+, 2Cl -'
_chemical_formula_moiety 'C10 H12 N2 2+, 2Cl -'
_chemical_formula_structural 'C10 H12 N2, Cl2'
_chemical_formula_sum 'C10 H12 Cl2 N2'
_chemical_formula_weight 231.12
_chemical_name_common 'Naphthalene-1,5-diammonium dichloride'
_space_group_IT_number 14
_symmetry_cell_setting monoclinic
_symmetry_space_group_name_Hall '-P 2ybc'
_symmetry_space_group_name_H-M 'P 1 21/c 1'
_atom_sites_solution_hydrogens geom
_atom_sites_solution_primary direct
_atom_sites_solution_secondary difmap
_cell_angle_alpha 90
_cell_angle_beta 102.3940(10)
_cell_angle_gamma 90
_cell_formula_units_Z 2
_cell_length_a 8.5766(4)
_cell_length_b 5.1650(4)
_cell_length_c 12.2001(7)
_cell_measurement_reflns_used 4491
_cell_measurement_temperature 173(2)
_cell_measurement_theta_max 30.034
_cell_measurement_theta_min 0.998
_cell_volume 527.85(6)
_computing_cell_refinement 'HKL Scalepack (Otwinowski & Minor 1997)'
_computing_data_collection 'Collect (Nonius, 1997)'
_computing_data_reduction 'HKL Denzo (Otwinowski & Minor 1997) and Scalepack'
_computing_molecular_graphics 'ORTEP-3 (Farrugia, 1997) and Mercury (Macrae <i>et al.</i>,  2006)'
_computing_publication_material 'WinGX (Farrugia, 1999) and Parst (Nardelli, 1995)'
_computing_structure_refinement 'SHELXL97 (Sheldrick, 1997)'
_computing_structure_solution 'SIR92 (Altomare <i>et al.</i>,  1993)'
_diffrn_ambient_temperature 173(2)
_diffrn_detector_area_resol_mean 9
_diffrn_measured_fraction_theta_full 0.997
_diffrn_measured_fraction_theta_max 0.997
_diffrn_measurement_device 'Nonius KappaCCD'
_diffrn_measurement_method \f
_diffrn_radiation_source 'fine-focus sealed tube'
_diffrn_radiation_type MoK\a
_diffrn_radiation_wavelength 0.71073
_diffrn_reflns_av_R_equivalents 0.0444
_diffrn_reflns_av_sigmaI/netI 0.0581
_diffrn_reflns_limit_h_max 11
_diffrn_reflns_limit_h_min -12
_diffrn_reflns_limit_k_max 7
_diffrn_reflns_limit_k_min -7
_diffrn_reflns_limit_l_max 12
_diffrn_reflns_limit_l_min -16
_diffrn_reflns_theta_full 29.94
_diffrn_reflns_theta_max 29.94
_diffrn_reflns_theta_min 2.43
_exptl_absorpt_coefficient_mu 0.575
_exptl_absorpt_correction_type none
_exptl_crystal_colour white
_exptl_crystal_density_diffrn 1.454
_exptl_crystal_density_method 'not measured'
_exptl_crystal_description needle
_exptl_crystal_F_000 240
_exptl_crystal_size_max 0.45
_exptl_crystal_size_mid 0.05
_exptl_crystal_size_min 0.03
_refine_diff_density_max 0.329
_refine_diff_density_min -0.266
_refine_ls_extinction_method none
_refine_ls_goodness_of_fit_ref 1.066
_refine_ls_hydrogen_treatment constr
_refine_ls_matrix_type full
_refine_ls_number_parameters 67
_refine_ls_number_reflns 1523
_refine_ls_number_restraints 0
_refine_ls_restrained_S_all 1.066
_refine_ls_R_factor_gt 0.0364
_refine_ls_shift/su_max 0
_refine_ls_structure_factor_coef Fsqd
_refine_ls_weighting_details 'calc w=1/[\s^2^(Fo^2^)+(0.0161P)^2^+0.2248P] where P=(Fo^2^+2Fc^2^)/3'
_refine_ls_weighting_scheme calc
_refine_ls_wR_factor_ref 0.0829
_reflns_number_gt 1265
_reflns_number_total 1523
_reflns_threshold_expression I>2\s(I)
_cod_data_source_file dn2077.cif
_cod_data_source_block I
_cod_database_code 2210970
_cod_database_fobs_code 2210970

loop_
_symmetry_equiv_pos_as_xyz
'x, y, z'
'-x, y+1/2, -z+1/2'
'-x, -y, -z'
'x, -y-1/2, z-1/2'

loop_
_atom_site_type_symbol
_atom_site_label
_atom_site_fract_x
_atom_site_fract_y
_atom_site_fract_z
_atom_site_U_iso_or_equiv
_atom_site_adp_type
_atom_site_calc_flag
_atom_site_refinement_flags
_atom_site_occupancy
Cl Cl1 0.44779(5) 0.21431(7) 0.35441(3) 0.02071(13) Uani d . 1
N N1 0.34394(15) 0.2116(2) 0.08241(11) 0.0184(3) Uani d . 1
C C1 0.08397(17) 0.0054(3) 0.00288(13) 0.0148(3) Uani d . 1
C C2 0.17249(17) 0.1932(3) 0.07625(13) 0.0156(3) Uani d . 1
C C3 0.10277(19) 0.3564(3) 0.13922(13) 0.0189(3) Uani d . 1
C C4 -0.06309(19) 0.3425(3) 0.13258(13) 0.0197(3) Uani d . 1
C C5 -0.15455(19) 0.1658(3) 0.06337(13) 0.0185(3) Uani d . 1
H H1 -0.2639 0.1581 0.0598 0.022 Uiso calc R 1
H H2 -0.1108 0.4541 0.1755 0.024 Uiso calc R 1
H H3 0.1644 0.4765 0.1864 0.023 Uiso calc R 1
H H4 0.3615 0.2372 0.0139 0.035(6) Uiso calc R 1
H H5 0.391 0.0653 0.1105 0.035(5) Uiso calc R 1
H H6 0.3838 0.3435 0.1265 0.045(6) Uiso calc R 1

loop_
_atom_site_aniso_label
_atom_site_aniso_U_11
_atom_site_aniso_U_22
_atom_site_aniso_U_33
_atom_site_aniso_U_12
_atom_site_aniso_U_13
_atom_site_aniso_U_23
Cl1 0.0229(2) 0.0219(2) 0.0170(2) 0.00300(14) 0.00343(15) 0.00044(14)
N1 0.0157(6) 0.0213(7) 0.0174(7) -0.0035(5) 0.0021(5) -0.0014(5)
C1 0.0154(7) 0.0150(7) 0.0140(7) -0.0002(5) 0.0030(6) 0.0026(5)
C2 0.0138(7) 0.0175(7) 0.0150(7) -0.0015(5) 0.0019(6) 0.0025(6)
C3 0.0214(8) 0.0176(7) 0.0163(8) -0.0030(6) 0.0012(6) -0.0013(6)
C4 0.0221(8) 0.0186(8) 0.0192(8) 0.0025(6) 0.0059(6) -0.0018(6)
C5 0.0158(7) 0.0205(8) 0.0194(8) 0.0002(6) 0.0041(6) 0.0008(6)

loop_
_atom_type_symbol
_atom_type_description
_atom_type_scat_dispersion_real
_atom_type_scat_dispersion_imag
_atom_type_scat_source
C C 0.0033 0.0016 'International Tables Vol C Tables 4.2.6.8 and 6.1.1.4'
H H 0 0 'International Tables Vol C Tables 4.2.6.8 and 6.1.1.4'
N N 0.0061 0.0033 'International Tables Vol C Tables 4.2.6.8 and 6.1.1.4'
Cl Cl 0.1484 0.1585 'International Tables Vol C Tables 4.2.6.8 and 6.1.1.4'

loop_
_diffrn_reflns_number
4124

loop_
_geom_angle_atom_site_label_1
_geom_angle_atom_site_label_2
_geom_angle_atom_site_label_3
_geom_angle_site_symmetry_1
_geom_angle_site_symmetry_3
_geom_angle
C2 N1 H4 . . 109.5
C2 N1 H5 . . 109.5
H4 N1 H5 . . 109.5
C2 N1 H6 . . 109.5
H4 N1 H6 . . 109.5
H5 N1 H6 . . 109.5
C5 C1 C2 3 . 123.22(14)
C5 C1 C1 3 3 119.81(17)
C2 C1 C1 . 3 116.97(17)
C3 C2 C1 . . 122.47(14)
C3 C2 N1 . . 119.34(13)
C1 C2 N1 . . 118.18(13)
C2 C3 C4 . . 119.74(14)
C2 C3 H3 . . 120.1
C4 C3 H3 . . 120.1
C5 C4 C3 . . 120.44(15)
C5 C4 H2 . . 119.8
C3 C4 H2 . . 119.8
C4 C5 C1 . 3 120.58(14)
C4 C5 H1 . . 119.7
C1 C5 H1 3 . 119.7

loop_
_geom_bond_atom_site_label_1
_geom_bond_atom_site_label_2
_geom_bond_site_symmetry_2
_geom_bond_distance
N1 C2 . 1.4593(19)
N1 H4 . 0.89
N1 H5 . 0.89
N1 H6 . 0.89
C1 C1 3 1.428(3)
C1 C2 . 1.424(2)
C3 C2 . 1.362(2)
C3 C4 . 1.409(2)
C3 H3 . 0.93
C4 C5 . 1.370(2)
C4 H2 . 0.93
C5 C1 3 1.418(2)
C5 H1 . 0.93

loop_
_geom_hbond_atom_site_label_D
_geom_hbond_atom_site_label_H
_geom_hbond_atom_site_label_A
_geom_hbond_site_symmetry_A
_geom_hbond_distance_DH
_geom_hbond_distance_HA
_geom_hbond_distance_DA
_geom_hbond_angle_DHA
N(1) H(4) Cl(1) 4_565 0.8900 2.2400 3.1210(14) 171.00
N(1) H(5) Cl(1) 2_645 0.8900 2.2600 3.1291(12) 164.00
N(1) H(6) Cl(1) 1_555 0.8900 2.8000 3.2460(14) 113.00
N(1) H(6) Cl(1) 2_655 0.8900 2.3800 3.1521(12) 145.00
